data_7151256
loop_
_publ_author_name
'Schatz, Paul F.'
'Ralph, John'
'Lu, Fachuang'
'Guzei, Ilia A.'
'Bunzel, Mirko'

_publ_section_title
;
 Synthesis and identification of
 2,5-bis-(4-hydroxy-3-methoxyphenyl)-tetrahydrofuran-3,4-dicarboxylic
 acid, an unanticipated ferulate 8-8-coupling product acylating cereal
 plant cell walls.
;
_journal_issue 14
_journal_name_full 'Organic &amp; biomolecular chemistry'
_journal_page_first 2801
_journal_page_last 2806
_journal_paper_doi 10.1039/b605918j
_journal_volume 4
_journal_year 2006
_chemical_formula_moiety 'C26 H28 O11'
_chemical_formula_sum 'C26 H28 O11'
_chemical_formula_weight 516.48
_chemical_name_systematic
;
3,4-Dicarbomethoxy-2,5-di-(4\^A-acetoxy-3\^A'-methoxy phenyl)-2,3,4,5-
tetrahydrofuran
;
_space_group_IT_number 61
_symmetry_cell_setting orthorhombic
_symmetry_Int_Tables_number 61
_symmetry_space_group_name_Hall '-P 2ac 2ab'
_symmetry_space_group_name_H-M 'P b c a'
_atom_sites_solution_hydrogens geom
_atom_sites_solution_primary direct
_atom_sites_solution_secondary difmap
_audit_creation_method SHELXL-97
_cell_angle_alpha 90.00
_cell_angle_beta 90.00
_cell_angle_gamma 90.00
_cell_formula_units_Z 8
_cell_length_a 7.3722(6)
_cell_length_b 25.899(2)
_cell_length_c 26.760(2)
_cell_measurement_reflns_used 16169
_cell_measurement_temperature 173(2)
_cell_measurement_theta_max 26.3863
_cell_measurement_theta_min 2.1887
_cell_volume 5109.4(7)
_computing_cell_refinement 'SAINT Ver. 6.22 (Bruker-AXS, 2003)'
_computing_data_collection 'SMART Ver. 5.622 (Bruker-AXS, 2003)'
_computing_data_reduction 'SAINT Ver. 6.22'
_computing_molecular_graphics 'SHELXTL Ver. 6.10'
_computing_publication_material 'SHELXTL Ver. 6.10'
_computing_structure_refinement 'SHELXTL Ver. 6.10'
_computing_structure_solution 'SHELXTL Ver. 6.10 (Bruker-AXS, 2003)'
_diffrn_ambient_temperature 173(2)
_diffrn_measured_fraction_theta_full 0.996
_diffrn_measured_fraction_theta_max 0.996
_diffrn_measurement_device_type 'Bruker CCD-1000 area detector'
_diffrn_measurement_method '0.30\% \w scans'
_diffrn_radiation_monochromator graphite
_diffrn_radiation_source 'fine-focus sealed tube'
_diffrn_radiation_type Mo-K\a
_diffrn_radiation_wavelength 0.71073
_diffrn_reflns_av_R_equivalents 0.0350
_diffrn_reflns_av_sigmaI/netI 0.0211
_diffrn_reflns_limit_h_max 9
_diffrn_reflns_limit_h_min -9
_diffrn_reflns_limit_k_max 32
_diffrn_reflns_limit_k_min -32
_diffrn_reflns_limit_l_max 33
_diffrn_reflns_limit_l_min -33
_diffrn_reflns_number 39503
_diffrn_reflns_theta_full 26.40
_diffrn_reflns_theta_max 26.40
_diffrn_reflns_theta_min 2.77
_diffrn_standards_number 0
_exptl_absorpt_coefficient_mu 0.106
_exptl_absorpt_correction_T_max 0.9731
_exptl_absorpt_correction_T_min 0.9560
_exptl_absorpt_correction_type multi-scan
_exptl_absorpt_process_details
;
SADABS (Bruker-AXS, 2003)
;
_exptl_crystal_colour colorless
_exptl_crystal_density_diffrn 1.343
_exptl_crystal_density_method 'not measured'
_exptl_crystal_description block
_exptl_crystal_F_000 2176
_exptl_crystal_size_max 0.43
_exptl_crystal_size_mid 0.32
_exptl_crystal_size_min 0.26
_refine_diff_density_max 1.231
_refine_diff_density_min -0.208
_refine_diff_density_rms 0.055
_refine_ls_extinction_method none
_refine_ls_goodness_of_fit_ref 1.046
_refine_ls_hydrogen_treatment constr
_refine_ls_matrix_type full
_refine_ls_number_parameters 335
_refine_ls_number_reflns 5229
_refine_ls_number_restraints 0
_refine_ls_restrained_S_all 1.046
_refine_ls_R_factor_all 0.0514
_refine_ls_R_factor_gt 0.0453
_refine_ls_shift/su_max 0.001
_refine_ls_shift/su_mean 0.000
_refine_ls_structure_factor_coef Fsqd
_refine_ls_weighting_details 'calc w=1/[\s^2^(Fo^2^)+(0.0654P)^2^+3.8732P] where P=(Fo^2^+2Fc^2^)/3'
_refine_ls_weighting_scheme calc
_refine_ls_wR_factor_gt 0.1220
_refine_ls_wR_factor_ref 0.1280
_reflns_number_gt 4555
_reflns_number_total 5229
_reflns_threshold_expression I>2\s(I)
_cod_data_source_file b605918j.txt
_cod_data_source_block ral01
_cod_depositor_comments
;
The following automatic conversions were performed:
'_symmetry_cell_setting' value 'Orthorhombic' changed to 'orthorhombic'
according to '/home/saulius/struct/CIF-dictionaries/cif_core.dic'
dictionary named 'cif_core.dic' version 2.4.1 from 2010-06-29.

Automatic conversion script
Id: cif_fix_enum 1527 2010-12-29 10:47:43Z saulius 
;
_cod_original_sg_symbol_Hall '-P 2ac 2ab '
_cod_original_sg_symbol_H-M 'P b c a '
_cod_database_code 7151256

loop_
_symmetry_equiv_pos_as_xyz
'x, y, z'
'-x+1/2, -y, z+1/2'
'-x, y+1/2, -z+1/2'
'x+1/2, -y+1/2, -z'
'-x, -y, -z'
'x-1/2, y, -z-1/2'
'x, -y-1/2, z-1/2'
'-x-1/2, y-1/2, z'

loop_
_atom_site_label
_atom_site_type_symbol
_atom_site_fract_x
_atom_site_fract_y
_atom_site_fract_z
_atom_site_U_iso_or_equiv
_atom_site_adp_type
_atom_site_occupancy
_atom_site_symmetry_multiplicity
_atom_site_calc_flag
_atom_site_refinement_flags
_atom_site_disorder_assembly
_atom_site_disorder_group
O1 O 0.3046(2) 0.45404(6) 0.00674(5) 0.0475(4) Uani 1 1 d . . .
O2 O 0.53065(17) 0.40405(5) -0.02273(4) 0.0269(3) Uani 1 1 d . . .
O3 O 0.27566(17) 0.33203(5) -0.00969(4) 0.0264(3) Uani 1 1 d . . .
O4 O 0.46099(19) 0.30414(5) 0.27113(4) 0.0300(3) Uani 1 1 d . . .
O5 O 0.38853(17) 0.36819(4) 0.21839(4) 0.0240(3) Uani 1 1 d . . .
O6 O 0.04915(17) 0.17940(5) 0.19911(5) 0.0282(3) Uani 1 1 d . . .
O7 O 0.13148(16) 0.22405(5) 0.13119(4) 0.0256(3) Uani 1 1 d . . .
O8 O 0.54605(15) 0.22625(4) 0.13681(4) 0.0184(2) Uani 1 1 d . . .
O9 O 0.35684(17) 0.01880(4) 0.23142(4) 0.0247(3) Uani 1 1 d . . .
O10 O 0.29632(16) -0.00924(4) 0.13619(4) 0.0245(3) Uani 1 1 d . . .
O11 O 0.58364(17) -0.03851(4) 0.13664(5) 0.0274(3) Uani 1 1 d . . .
C1 C 0.4022(3) 0.46389(8) -0.07877(7) 0.0395(5) Uani 1 1 d . . .
H1A H 0.3086 0.4906 -0.0814 0.059 Uiso 1 1 calc R . .
H1B H 0.3778 0.4366 -0.1032 0.059 Uiso 1 1 calc R . .
H1C H 0.5214 0.4792 -0.0855 0.059 Uiso 1 1 calc R . .
C2 C 0.4007(3) 0.44155(7) -0.02732(7) 0.0318(4) Uani 1 1 d . . .
C3 C 0.5314(2) 0.37522(6) 0.02158(6) 0.0232(3) Uani 1 1 d . . .
C4 C 0.4019(2) 0.33584(6) 0.02741(6) 0.0204(3) Uani 1 1 d . . .
C5 C 0.4092(2) 0.30481(6) 0.06958(6) 0.0187(3) Uani 1 1 d . . .
H5A H 0.3229 0.2779 0.0739 0.022 Uiso 1 1 calc R . .
C6 C 0.5429(2) 0.31294(6) 0.10585(6) 0.0185(3) Uani 1 1 d . . .
C7 C 0.6684(2) 0.35228(7) 0.09975(6) 0.0255(4) Uani 1 1 d . . .
H7A H 0.7589 0.3579 0.1244 0.031 Uiso 1 1 calc R . .
C8 C 0.6621(2) 0.38372(7) 0.05724(7) 0.0278(4) Uani 1 1 d . . .
H8A H 0.7477 0.4108 0.0531 0.033 Uiso 1 1 calc R . .
C9 C 0.1458(3) 0.29153(8) -0.00539(7) 0.0349(4) Uani 1 1 d . . .
H9A H 0.0629 0.2927 -0.0340 0.052 Uiso 1 1 calc R . .
H9B H 0.0766 0.2959 0.0256 0.052 Uiso 1 1 calc R . .
H9C H 0.2084 0.2582 -0.0048 0.052 Uiso 1 1 calc R . .
C10 C 0.5451(2) 0.27933(6) 0.15169(6) 0.0181(3) Uani 1 1 d . . .
H10A H 0.6564 0.2869 0.1717 0.022 Uiso 1 1 calc R . .
C11 C 0.3727(2) 0.28434(6) 0.18598(5) 0.0175(3) Uani 1 1 d . . .
H11A H 0.2702 0.2993 0.1662 0.021 Uiso 1 1 calc R . .
C12 C 0.3268(2) 0.22836(6) 0.20086(6) 0.0192(3) Uani 1 1 d . . .
H12A H 0.3225 0.2252 0.2381 0.023 Uiso 1 1 calc R . .
C13 C 0.4920(2) 0.19753(6) 0.17984(6) 0.0189(3) Uani 1 1 d . . .
H13A H 0.5924 0.1985 0.2050 0.023 Uiso 1 1 calc R . .
C14 C 0.4121(2) 0.31859(6) 0.23057(6) 0.0188(3) Uani 1 1 d . . .
C15 C 0.4190(3) 0.40530(6) 0.25821(7) 0.0276(4) Uani 1 1 d . . .
H15A H 0.3982 0.4403 0.2455 0.041 Uiso 1 1 calc R . .
H15B H 0.5441 0.4023 0.2702 0.041 Uiso 1 1 calc R . .
H15C H 0.3350 0.3983 0.2858 0.041 Uiso 1 1 calc R . .
C16 C 0.1527(2) 0.20833(6) 0.17836(6) 0.0216(3) Uani 1 1 d . . .
C17 C -0.0182(3) 0.20036(8) 0.10460(7) 0.0341(4) Uani 1 1 d . . .
H17A H -0.0235 0.2141 0.0705 0.051 Uiso 1 1 calc R . .
H17B H -0.1321 0.2081 0.1220 0.051 Uiso 1 1 calc R . .
H17C H -0.0003 0.1629 0.1034 0.051 Uiso 1 1 calc R . .
C18 C 0.4532(2) 0.14199(6) 0.16658(6) 0.0198(3) Uani 1 1 d . . .
C19 C 0.4324(2) 0.10688(6) 0.20592(6) 0.0194(3) Uani 1 1 d . . .
H19A H 0.4516 0.1179 0.2394 0.023 Uiso 1 1 calc R . .
C20 C 0.3837(2) 0.05602(6) 0.19620(6) 0.0203(3) Uani 1 1 d . . .
C21 C 0.3585(2) 0.04093(6) 0.14645(6) 0.0217(3) Uani 1 1 d . . .
C22 C 0.3812(2) 0.07503(7) 0.10772(6) 0.0252(4) Uani 1 1 d . . .
H22A H 0.3649 0.0638 0.0742 0.030 Uiso 1 1 calc R . .
C23 C 0.4280(2) 0.12609(6) 0.11749(6) 0.0250(4) Uani 1 1 d . . .
H23A H 0.4426 0.1499 0.0908 0.030 Uiso 1 1 calc R . .
C24 C 0.3758(2) 0.03397(7) 0.28271(6) 0.0254(4) Uani 1 1 d . . .
H24A H 0.3535 0.0041 0.3044 0.038 Uiso 1 1 calc R . .
H24B H 0.2879 0.0612 0.2904 0.038 Uiso 1 1 calc R . .
H24C H 0.4989 0.0469 0.2884 0.038 Uiso 1 1 calc R . .
C25 C 0.4254(2) -0.04634(6) 0.13044(6) 0.0205(3) Uani 1 1 d . . .
C26 C 0.3396(2) -0.09619(6) 0.11476(7) 0.0255(4) Uani 1 1 d . . .
H26A H 0.3322 -0.0975 0.0782 0.038 Uiso 1 1 calc R . .
H26B H 0.2174 -0.0985 0.1290 0.038 Uiso 1 1 calc R . .
H26C H 0.4132 -0.1251 0.1268 0.038 Uiso 1 1 calc R . .

loop_
_atom_site_aniso_label
_atom_site_aniso_U_11
_atom_site_aniso_U_22
_atom_site_aniso_U_33
_atom_site_aniso_U_23
_atom_site_aniso_U_13
_atom_site_aniso_U_12
O1 0.0629(10) 0.0427(8) 0.0369(8) 0.0118(6) 0.0138(7) 0.0211(8)
O2 0.0336(7) 0.0256(6) 0.0216(6) 0.0078(5) 0.0028(5) -0.0008(5)
O3 0.0338(7) 0.0258(6) 0.0196(6) 0.0031(5) -0.0054(5) -0.0027(5)
O4 0.0476(8) 0.0228(6) 0.0197(6) -0.0017(5) -0.0089(5) 0.0008(5)
O5 0.0357(7) 0.0155(5) 0.0209(6) -0.0036(4) -0.0033(5) -0.0010(5)
O6 0.0289(7) 0.0239(6) 0.0319(7) -0.0005(5) 0.0049(5) -0.0067(5)
O7 0.0227(6) 0.0306(6) 0.0235(6) -0.0032(5) -0.0011(5) -0.0070(5)
O8 0.0235(6) 0.0142(5) 0.0175(5) 0.0003(4) 0.0026(4) -0.0001(4)
O9 0.0324(6) 0.0175(5) 0.0241(6) 0.0034(4) -0.0024(5) -0.0028(5)
O10 0.0248(6) 0.0170(6) 0.0317(6) -0.0044(5) -0.0035(5) -0.0012(5)
O11 0.0250(6) 0.0211(6) 0.0360(7) -0.0008(5) -0.0010(5) -0.0011(5)
C1 0.0456(12) 0.0406(11) 0.0324(10) 0.0151(8) 0.0009(9) 0.0047(9)
C2 0.0386(10) 0.0261(9) 0.0308(9) 0.0071(7) 0.0008(8) 0.0007(8)
C3 0.0291(9) 0.0215(8) 0.0189(8) 0.0036(6) 0.0038(6) 0.0011(7)
C4 0.0261(8) 0.0185(7) 0.0166(7) -0.0024(6) 0.0005(6) 0.0024(6)
C5 0.0222(8) 0.0156(7) 0.0185(7) -0.0019(6) 0.0013(6) -0.0004(6)
C6 0.0225(8) 0.0164(7) 0.0164(7) -0.0020(6) 0.0029(6) 0.0013(6)
C7 0.0274(9) 0.0253(8) 0.0237(8) 0.0018(6) -0.0035(7) -0.0057(7)
C8 0.0309(9) 0.0242(8) 0.0284(9) 0.0046(7) 0.0010(7) -0.0082(7)
C9 0.0397(11) 0.0338(10) 0.0312(10) 0.0059(8) -0.0142(8) -0.0100(8)
C10 0.0202(8) 0.0163(7) 0.0176(7) -0.0014(6) -0.0006(6) -0.0009(6)
C11 0.0213(7) 0.0162(7) 0.0148(7) -0.0012(5) 0.0001(6) -0.0005(6)
C12 0.0251(8) 0.0164(7) 0.0160(7) -0.0018(6) 0.0015(6) -0.0020(6)
C13 0.0226(8) 0.0174(7) 0.0166(7) 0.0015(6) 0.0002(6) -0.0003(6)
C14 0.0198(7) 0.0178(7) 0.0187(7) -0.0018(6) 0.0014(6) -0.0005(6)
C15 0.0347(9) 0.0192(8) 0.0290(9) -0.0104(7) -0.0034(7) -0.0006(7)
C16 0.0234(8) 0.0173(7) 0.0240(8) -0.0053(6) 0.0042(6) 0.0006(6)
C17 0.0298(9) 0.0422(11) 0.0303(10) -0.0010(8) -0.0066(8) -0.0090(8)
C18 0.0208(8) 0.0169(7) 0.0217(8) -0.0005(6) -0.0006(6) 0.0016(6)
C19 0.0210(8) 0.0183(7) 0.0190(7) -0.0012(6) -0.0024(6) 0.0020(6)
C20 0.0184(7) 0.0186(7) 0.0240(8) 0.0024(6) -0.0006(6) 0.0018(6)
C21 0.0211(8) 0.0156(7) 0.0282(8) -0.0043(6) -0.0019(6) 0.0006(6)
C22 0.0331(9) 0.0232(8) 0.0194(8) -0.0046(6) -0.0011(7) -0.0005(7)
C23 0.0335(9) 0.0211(8) 0.0204(8) 0.0011(6) 0.0001(7) -0.0011(7)
C24 0.0288(9) 0.0245(8) 0.0230(8) 0.0047(6) -0.0005(7) -0.0003(7)
C25 0.0274(9) 0.0190(7) 0.0150(7) 0.0012(6) 0.0000(6) -0.0009(6)
C26 0.0308(9) 0.0192(8) 0.0266(8) -0.0021(6) -0.0018(7) -0.0024(7)

loop_
_atom_type_symbol
_atom_type_description
_atom_type_scat_dispersion_real
_atom_type_scat_dispersion_imag
_atom_type_scat_source
C C 0.0033 0.0016 'International Tables Vol C Tables 4.2.6.8 and 6.1.1.4'
H H 0.0000 0.0000 'International Tables Vol C Tables 4.2.6.8 and 6.1.1.4'
O O 0.0106 0.0060 'International Tables Vol C Tables 4.2.6.8 and 6.1.1.4'

loop_
_geom_angle_atom_site_label_1
_geom_angle_atom_site_label_2
_geom_angle_atom_site_label_3
_geom_angle
_geom_angle_site_symmetry_1
_geom_angle_site_symmetry_3
_geom_angle_publ_flag
C2 O2 C3 117.15(13) . . yes
C4 O3 C9 116.93(13) . . yes
C14 O5 C15 115.91(13) . . yes
C16 O7 C17 115.09(13) . . yes
C13 O8 C10 105.94(11) . . yes
C20 O9 C24 116.98(12) . . yes
C25 O10 C21 116.55(13) . . yes
O1 C2 O2 122.44(16) . . ?
O1 C2 C1 126.93(18) . . ?
O2 C2 C1 110.61(16) . . ?
C8 C3 O2 120.34(15) . . ?
C8 C3 C4 121.02(15) . . ?
O2 C3 C4 118.56(15) . . ?
O3 C4 C5 125.20(15) . . ?
O3 C4 C3 115.78(14) . . ?
C5 C4 C3 119.01(15) . . ?
C4 C5 C6 120.29(14) . . ?
C7 C6 C5 119.95(14) . . ?
C7 C6 C10 120.93(14) . . ?
C5 C6 C10 119.10(14) . . ?
C6 C7 C8 120.05(15) . . ?
C3 C8 C7 119.66(16) . . ?
O8 C10 C6 109.22(12) . . ?
O8 C10 C11 104.21(11) . . ?
C6 C10 C11 114.78(13) . . ?
C14 C11 C12 112.93(12) . . ?
C14 C11 C10 110.69(12) . . ?
C12 C11 C10 104.50(12) . . ?
C16 C12 C11 114.02(13) . . ?
C16 C12 C13 110.11(12) . . ?
C11 C12 C13 102.53(12) . . ?
O8 C13 C18 111.09(12) . . ?
O8 C13 C12 104.01(12) . . ?
C18 C13 C12 115.13(13) . . ?
O4 C14 O5 123.91(14) . . ?
O4 C14 C11 125.85(14) . . ?
O5 C14 C11 110.23(13) . . ?
O6 C16 O7 123.43(15) . . ?
O6 C16 C12 124.65(15) . . ?
O7 C16 C12 111.81(13) . . ?
C23 C18 C19 120.27(15) . . ?
C23 C18 C13 122.03(14) . . ?
C19 C18 C13 117.59(14) . . ?
C20 C19 C18 120.23(15) . . ?
O9 C20 C19 125.37(15) . . ?
O9 C20 C21 116.15(14) . . ?
C19 C20 C21 118.48(14) . . ?
C22 C21 C20 121.49(15) . . ?
C22 C21 O10 119.18(14) . . ?
C20 C21 O10 119.18(14) . . ?
C21 C22 C23 120.01(15) . . ?
C18 C23 C22 119.51(15) . . ?
O11 C25 O10 123.14(15) . . ?
O11 C25 C26 126.67(15) . . ?
O10 C25 C26 110.18(14) . . ?

loop_
_geom_bond_atom_site_label_1
_geom_bond_atom_site_label_2
_geom_bond_distance
_geom_bond_site_symmetry_2
_geom_bond_publ_flag
O1 C2 1.199(2) . yes
O2 C2 1.370(2) . yes
O2 C3 1.4013(19) . yes
O3 C4 1.365(2) . yes
O3 C9 1.425(2) . yes
O4 C14 1.204(2) . yes
O5 C14 1.3365(19) . yes
O5 C15 1.4524(19) . yes
O6 C16 1.205(2) . yes
O7 C16 1.336(2) . yes
O7 C17 1.449(2) . yes
O8 C13 1.4276(18) . yes
O8 C10 1.4312(18) . yes
O9 C20 1.3625(19) . yes
O9 C24 1.435(2) . yes
O10 C25 1.361(2) . yes
O10 C21 1.4047(19) . yes
O11 C25 1.195(2) . yes
C1 C2 1.494(3) . ?
C3 C8 1.374(2) . ?
C3 C4 1.405(2) . ?
C4 C5 1.386(2) . ?
C5 C6 1.399(2) . ?
C6 C7 1.386(2) . ?
C6 C10 1.504(2) . ?
C7 C8 1.400(2) . ?
C10 C11 1.573(2) . ?
C11 C14 1.515(2) . ?
C11 C12 1.541(2) . ?
C12 C16 1.510(2) . ?
C12 C13 1.561(2) . ?
C13 C18 1.509(2) . ?
C18 C23 1.389(2) . ?
C18 C19 1.399(2) . ?
C19 C20 1.390(2) . ?
C20 C21 1.400(2) . ?
C21 C22 1.372(2) . ?
C22 C23 1.391(2) . ?
C25 C26 1.498(2) . ?

loop_
_geom_torsion_atom_site_label_1
_geom_torsion_atom_site_label_2
_geom_torsion_atom_site_label_3
_geom_torsion_atom_site_label_4
_geom_torsion
_geom_torsion_site_symmetry_1
_geom_torsion_site_symmetry_2
_geom_torsion_site_symmetry_3
_geom_torsion_site_symmetry_4
_geom_torsion_publ_flag
C3 O2 C2 O1 8.8(3) . . . . ?
C3 O2 C2 C1 -172.58(16) . . . . ?
C2 O2 C3 C8 -105.78(19) . . . . ?
C2 O2 C3 C4 77.6(2) . . . . ?
C9 O3 C4 C5 -2.6(2) . . . . ?
C9 O3 C4 C3 178.36(16) . . . . ?
C8 C3 C4 O3 178.15(15) . . . . ?
O2 C3 C4 O3 -5.2(2) . . . . ?
C8 C3 C4 C5 -1.0(2) . . . . ?
O2 C3 C4 C5 175.67(14) . . . . ?
O3 C4 C5 C6 -178.64(14) . . . . ?
C3 C4 C5 C6 0.4(2) . . . . ?
C4 C5 C6 C7 0.2(2) . . . . ?
C4 C5 C6 C10 178.82(14) . . . . ?
C5 C6 C7 C8 -0.3(2) . . . . ?
C10 C6 C7 C8 -178.87(15) . . . . ?
O2 C3 C8 C7 -175.68(16) . . . . ?
C4 C3 C8 C7 0.9(3) . . . . ?
C6 C7 C8 C3 -0.3(3) . . . . ?
C13 O8 C10 C6 -162.46(12) . . . . ?
C13 O8 C10 C11 -39.36(14) . . . . ?
C7 C6 C10 O8 -128.19(15) . . . . ?
C5 C6 C10 O8 53.22(18) . . . . ?
C7 C6 C10 C11 115.24(17) . . . . ?
C5 C6 C10 C11 -63.35(18) . . . . ?
O8 C10 C11 C14 139.92(12) . . . . ?
C6 C10 C11 C14 -100.68(15) . . . . ?
O8 C10 C11 C12 18.07(15) . . . . ?
C6 C10 C11 C12 137.46(13) . . . . ?
C14 C11 C12 C16 128.13(14) . . . . ?
C10 C11 C12 C16 -111.50(14) . . . . ?
C14 C11 C12 C13 -112.88(14) . . . . ?
C10 C11 C12 C13 7.49(15) . . . . ?
C10 O8 C13 C18 169.24(12) . . . . ?
C10 O8 C13 C12 44.82(14) . . . . ?
C16 C12 C13 O8 90.73(14) . . . . ?
C11 C12 C13 O8 -30.96(14) . . . . ?
C16 C12 C13 C18 -31.04(18) . . . . ?
C11 C12 C13 C18 -152.74(13) . . . . ?
C15 O5 C14 O4 -2.3(2) . . . . ?
C15 O5 C14 C11 178.98(13) . . . . ?
C12 C11 C14 O4 22.9(2) . . . . ?
C10 C11 C14 O4 -93.91(19) . . . . ?
C12 C11 C14 O5 -158.48(13) . . . . ?
C10 C11 C14 O5 84.76(15) . . . . ?
C17 O7 C16 O6 -5.1(2) . . . . ?
C17 O7 C16 C12 171.26(14) . . . . ?
C11 C12 C16 O6 -144.46(16) . . . . ?
C13 C12 C16 O6 100.95(18) . . . . ?
C11 C12 C16 O7 39.27(18) . . . . ?
C13 C12 C16 O7 -75.32(16) . . . . ?
O8 C13 C18 C23 -15.6(2) . . . . ?
C12 C13 C18 C23 102.24(18) . . . . ?
O8 C13 C18 C19 168.12(13) . . . . ?
C12 C13 C18 C19 -74.02(18) . . . . ?
C23 C18 C19 C20 -1.0(2) . . . . ?
C13 C18 C19 C20 175.38(14) . . . . ?
C24 O9 C20 C19 1.8(2) . . . . ?
C24 O9 C20 C21 -177.86(14) . . . . ?
C18 C19 C20 O9 -178.90(15) . . . . ?
C18 C19 C20 C21 0.7(2) . . . . ?
O9 C20 C21 C22 179.84(15) . . . . ?
C19 C20 C21 C22 0.2(2) . . . . ?
O9 C20 C21 O10 4.3(2) . . . . ?
C19 C20 C21 O10 -175.35(14) . . . . ?
C25 O10 C21 C22 94.84(18) . . . . ?
C25 O10 C21 C20 -89.55(18) . . . . ?
C20 C21 C22 C23 -0.9(3) . . . . ?
O10 C21 C22 C23 174.64(15) . . . . ?
C19 C18 C23 C22 0.2(3) . . . . ?
C13 C18 C23 C22 -175.92(16) . . . . ?
C21 C22 C23 C18 0.7(3) . . . . ?
C21 O10 C25 O11 4.6(2) . . . . ?
C21 O10 C25 C26 -174.41(13) . . . . ?
